data_9017431
loop_
_publ_author_name
'Lavina, B.'
'Downs, R. T.'
'Sinogeikin, S.'

_publ_section_title
;
 The structure of ferroselite, FeSe2, at pressures up to 46 GPa
 and temperatures down to 50 K: A single-crystal micro-diffraction analysis
 Note: P = 8.1 GPa
;
_journal_name_full Crystals
_journal_page_last 289
_journal_paper_doi 10.3390/cryst8070289
_journal_volume 8
_journal_year 2018
_chemical_compound_source 'Paradox Valley, Uravan District, Montrose County, Colorado, USA'
_chemical_formula_sum 'Fe Se2'
_chemical_name_mineral Ferroselite
_space_group_IT_number 58
_space_group_name_Hall '-P 2 2n'
_space_group_name_H-M_alt 'P n n m'
_symmetry_space_group_name_H-M 'P n n m'
_cell_angle_alpha 90
_cell_angle_beta 90
_cell_angle_gamma 90
_cell_length_a 4.698
_cell_length_b 5.667
_cell_length_c 3.5088
_cell_formula_units_Z 2
_cell_volume 93.417
_database_code_amcsd 0020712
_diffrn_ambient_pressure 8.1e+06
_exptl_crystal_density_diffrn 7.600
_cod_data_source_file inputs/fixed/downloads/14/14903.cif
_cod_data_source_block 14903
_cod_database_code 9017431

loop_
_space_group_symop_operation_xyz
x,y,z
1/2+x,1/2-y,1/2+z
1/2-x,1/2+y,1/2-z
1/2-x,1/2+y,1/2+z
1/2+x,1/2-y,1/2-z
x,y,-z
-x,-y,z
-x,-y,-z

loop_
_atom_site_label
_atom_site_fract_x
_atom_site_fract_y
_atom_site_fract_z
_atom_site_U_iso_or_equiv
Fe 0.00000 0.00000 0.00000 0.00830
Se 0.21230 0.36880 0.00000 0.00900

loop_
_cod_related_entry_id
_cod_related_entry_database
_cod_related_entry_code
1 AMCSD 0020712
